data_4339154
loop_
_publ_author_name
'Orselli, Enrico'
'Kottas, Gregg S.'
'Konradsson, Asgeir E.'
'Coppo, Paolo'
'Fr\"ohlich, Roland'
'de Cola, Luisa'
'van Dijken, Addy'
'B\"uchel, Michael'
'B\"orner, Herbert'

_publ_section_title
;
 Blue-emitting iridium complexes with substituted 1,2,4-triazole ligands:
 synthesis, photophysics, and devices.
;
_journal_issue 26
_journal_name_full 'Inorganic chemistry'
_journal_page_first 11082
_journal_page_last 11093
_journal_paper_doi 10.1021/ic701110p
_journal_volume 46
_journal_year 2007
_chemical_formula_sum 'C35 H20 F5 Ir N6'
_chemical_formula_weight 811.77
_chemical_name_systematic
; 
 ? 
;
_space_group_IT_number 14
_symmetry_cell_setting monoclinic
_symmetry_space_group_name_Hall '-P 2yn'
_symmetry_space_group_name_H-M 'P 1 21/n 1'
_atom_sites_solution_hydrogens geom
_atom_sites_solution_primary direct
_atom_sites_solution_secondary difmap
_audit_creation_method SHELXL-97
_cell_angle_alpha 90.00
_cell_angle_beta 97.485(1)
_cell_angle_gamma 90.00
_cell_formula_units_Z 4
_cell_length_a 9.5584(1)
_cell_length_b 14.4182(2)
_cell_length_c 21.1791(3)
_cell_measurement_reflns_used 5476
_cell_measurement_temperature 198(2)
_cell_measurement_theta_max 27.88
_cell_measurement_theta_min 0.41
_cell_volume 2893.92(7)
_computing_cell_refinement 'Collect (Nonius B.V., 1998)'
_computing_data_collection 'Collect (Nonius B.V., 1998)'
_computing_data_reduction 'Denzo-SMN (Otwinowski & Minor, 1997)'
_computing_molecular_graphics 'SCHAKAL (Keller, 1997)'
_computing_publication_material 'SHELXL-97 (Sheldrick, 1997)'
_computing_structure_refinement 'SHELXL-97 (Sheldrick, 1997)'
_computing_structure_solution 'SHELXS-97 (Sheldrick, 1990)'
_diffrn_ambient_temperature 198(2)
_diffrn_measured_fraction_theta_full 0.990
_diffrn_measured_fraction_theta_max 0.990
_diffrn_measurement_device_type 'Nonius KappaCCD'
_diffrn_measurement_method '\w and \f scans'
_diffrn_radiation_monochromator graphite
_diffrn_radiation_source 'rotating anode Nonius FR591'
_diffrn_radiation_type MoK\a
_diffrn_radiation_wavelength 0.71073
_diffrn_reflns_av_R_equivalents 0.033
_diffrn_reflns_av_sigmaI/netI 0.0292
_diffrn_reflns_limit_h_max 12
_diffrn_reflns_limit_h_min -12
_diffrn_reflns_limit_k_max 19
_diffrn_reflns_limit_k_min -18
_diffrn_reflns_limit_l_max 27
_diffrn_reflns_limit_l_min -27
_diffrn_reflns_number 18789
_diffrn_reflns_theta_full 28.29
_diffrn_reflns_theta_max 28.29
_diffrn_reflns_theta_min 1.71
_exptl_absorpt_coefficient_mu 4.684
_exptl_absorpt_correction_T_max 0.6033
_exptl_absorpt_correction_T_min 0.2270
_exptl_absorpt_correction_type multi-scan
_exptl_absorpt_process_details 'Denzo (Otwinowski, Borek, Majewski & Minor, 2003)'
_exptl_crystal_colour yellow
_exptl_crystal_density_diffrn 1.863
_exptl_crystal_density_method 'not measured'
_exptl_crystal_description Plate
_exptl_crystal_F_000 1576
_exptl_crystal_size_max 0.45
_exptl_crystal_size_mid 0.33
_exptl_crystal_size_min 0.12
_refine_diff_density_max 1.116
_refine_diff_density_min -1.961
_refine_diff_density_rms 0.115
_refine_ls_extinction_method none
_refine_ls_goodness_of_fit_ref 1.039
_refine_ls_hydrogen_treatment riding
_refine_ls_matrix_type full
_refine_ls_number_parameters 424
_refine_ls_number_reflns 7121
_refine_ls_number_restraints 0
_refine_ls_restrained_S_all 1.039
_refine_ls_R_factor_all 0.0303
_refine_ls_R_factor_gt 0.0242
_refine_ls_shift/su_max 0.005
_refine_ls_shift/su_mean 0.000
_refine_ls_structure_factor_coef Fsqd
_refine_ls_weighting_details 'calc w=1/[\s^2^(Fo^2^)+(0.0321P)^2^+2.5060P] where P=(Fo^2^+2Fc^2^)/3'
_refine_ls_weighting_scheme calc
_refine_ls_wR_factor_gt 0.0580
_refine_ls_wR_factor_ref 0.0603
_reflns_number_gt 6274
_reflns_number_total 7121
_reflns_threshold_expression >2sigma(I)
_cod_data_source_file ic701110p-file006.cif
_cod_data_source_block fro4060
_cod_original_cell_volume 2893.92(6)
_cod_original_sg_symbol_H-M P21/n
_cod_database_code 4339154

loop_
_symmetry_equiv_pos_as_xyz
'x, y, z'
'-x+1/2, y+1/2, -z+1/2'
'-x, -y, -z'
'x-1/2, -y-1/2, z-1/2'

loop_
_atom_site_label
_atom_site_type_symbol
_atom_site_fract_x
_atom_site_fract_y
_atom_site_fract_z
_atom_site_U_iso_or_equiv
_atom_site_adp_type
_atom_site_occupancy
_atom_site_symmetry_multiplicity
_atom_site_calc_flag
_atom_site_refinement_flags
Ir Ir 0.953151(10) 0.653643(7) 0.801719(4) 0.01304(4) Uani 1 1 d .
N1 N 0.7488(2) 0.69712(16) 0.75616(11) 0.0169(5) Uani 1 1 d .
C2 C 0.6696(3) 0.7659(2) 0.77598(14) 0.0231(6) Uani 1 1 d .
H2 H 0.7019 0.7968 0.8148 0.028 Uiso 1 1 calc R
C3 C 0.5433(3) 0.7931(2) 0.74189(15) 0.0314(7) Uani 1 1 d .
H3 H 0.4913 0.8433 0.7563 0.038 Uiso 1 1 calc R
C4 C 0.4936(3) 0.7463(3) 0.68635(16) 0.0370(8) Uani 1 1 d .
H4 H 0.4057 0.7628 0.6628 0.044 Uiso 1 1 calc R
C5 C 0.5736(3) 0.6753(3) 0.66573(16) 0.0328(8) Uani 1 1 d .
H5 H 0.5411 0.6420 0.6279 0.039 Uiso 1 1 calc R
C6 C 0.7016(3) 0.65331(19) 0.70080(14) 0.0208(6) Uani 1 1 d .
C7 C 0.7996(3) 0.58564(19) 0.68060(13) 0.0194(6) Uani 1 1 d .
N8 N 0.9242(2) 0.57304(15) 0.71685(10) 0.0168(5) Uani 1 1 d .
N9 N 0.9994(2) 0.51160(16) 0.68567(11) 0.0180(5) Uani 1 1 d .
C10 C 0.9119(3) 0.49124(19) 0.63231(13) 0.0182(5) Uani 1 1 d .
N11 N 0.7860(2) 0.53518(17) 0.62692(11) 0.0228(5) Uani 1 1 d .
C12 C 0.9520(3) 0.4287(2) 0.58275(13) 0.0212(6) Uani 1 1 d .
C13 C 1.0717(3) 0.3738(2) 0.59247(15) 0.0267(6) Uani 1 1 d .
H13 H 1.1281 0.3741 0.6329 0.032 Uiso 1 1 calc R
C14 C 1.1106(4) 0.3181(2) 0.54394(16) 0.0310(7) Uani 1 1 d .
H14 H 1.1932 0.2809 0.5506 0.037 Uiso 1 1 calc R
F15 F 1.0643(2) 0.26315(16) 0.43876(10) 0.0502(6) Uani 1 1 d .
C15 C 1.0270(4) 0.3184(2) 0.48661(15) 0.0306(7) Uani 1 1 d .
C16 C 0.9083(4) 0.3721(3) 0.47430(16) 0.0333(7) Uani 1 1 d .
H16 H 0.8534 0.3713 0.4335 0.040 Uiso 1 1 calc R
C17 C 0.8702(3) 0.4275(2) 0.52266(14) 0.0273(7) Uani 1 1 d .
H17 H 0.7879 0.4649 0.5151 0.033 Uiso 1 1 calc R
N21 N 1.0373(2) 0.76660(15) 0.76299(10) 0.0165(4) Uani 1 1 d .
C22 C 1.0737(3) 0.7674(2) 0.70386(13) 0.0219(6) Uani 1 1 d .
H22 H 1.0511 0.7153 0.6770 0.026 Uiso 1 1 calc R
C23 C 1.1432(3) 0.8420(2) 0.68098(15) 0.0266(7) Uani 1 1 d .
H23 H 1.1674 0.8415 0.6389 0.032 Uiso 1 1 calc R
C24 C 1.1768(3) 0.9172(2) 0.72059(16) 0.0302(7) Uani 1 1 d .
H24 H 1.2272 0.9682 0.7064 0.036 Uiso 1 1 calc R
C25 C 1.1368(3) 0.9178(2) 0.78070(15) 0.0292(7) Uani 1 1 d .
H25 H 1.1569 0.9702 0.8075 0.035 Uiso 1 1 calc R
C26 C 1.0670(3) 0.84167(18) 0.80224(14) 0.0194(6) Uani 1 1 d .
C27 C 1.0217(3) 0.82882(19) 0.86533(13) 0.0196(6) Uani 1 1 d .
F28 F 1.0997(2) 0.97624(12) 0.90765(10) 0.0437(5) Uani 1 1 d .
C28 C 1.0384(4) 0.8926(2) 0.91561(15) 0.0277(7) Uani 1 1 d .
C29 C 0.9967(4) 0.8754(2) 0.97383(15) 0.0323(7) Uani 1 1 d .
H29 H 1.0121 0.9189 1.0077 0.039 Uiso 1 1 calc R
F30 F 0.8846(2) 0.77376(14) 1.03777(8) 0.0399(5) Uani 1 1 d .
C30 C 0.9314(3) 0.7917(2) 0.98089(14) 0.0281(7) Uani 1 1 d .
C31 C 0.9099(3) 0.7251(2) 0.93382(13) 0.0220(6) Uani 1 1 d .
H31 H 0.8630 0.6687 0.9409 0.026 Uiso 1 1 calc R
C32 C 0.9586(3) 0.74246(18) 0.87555(12) 0.0167(5) Uani 1 1 d .
N41 N 0.8903(2) 0.54125(16) 0.84983(11) 0.0173(4) Uani 1 1 d .
C42 C 0.7579(3) 0.5073(2) 0.84284(15) 0.0266(6) Uani 1 1 d .
H42 H 0.6881 0.5361 0.8132 0.032 Uiso 1 1 calc R
C43 C 0.7201(4) 0.4322(2) 0.87705(18) 0.0359(8) Uani 1 1 d .
H43 H 0.6262 0.4093 0.8708 0.043 Uiso 1 1 calc R
C44 C 0.8213(4) 0.3909(2) 0.92068(18) 0.0382(8) Uani 1 1 d .
H44 H 0.7970 0.3399 0.9455 0.046 Uiso 1 1 calc R
C45 C 0.9574(4) 0.4241(2) 0.92796(16) 0.0311(7) Uani 1 1 d .
H45 H 1.0276 0.3960 0.9578 0.037 Uiso 1 1 calc R
C46 C 0.9919(3) 0.49894(19) 0.89133(13) 0.0191(6) Uani 1 1 d .
C47 C 1.1335(3) 0.53869(19) 0.89008(12) 0.0185(5) Uani 1 1 d .
F48 F 1.2543(2) 0.44171(14) 0.97087(9) 0.0408(5) Uani 1 1 d .
C48 C 1.2575(3) 0.5103(2) 0.92711(13) 0.0245(6) Uani 1 1 d .
C49 C 1.3881(3) 0.5473(2) 0.92161(14) 0.0281(7) Uani 1 1 d .
H49 H 1.4711 0.5270 0.9476 0.034 Uiso 1 1 calc R
F50 F 1.5196(2) 0.65174(14) 0.86906(12) 0.0415(5) Uani 1 1 d .
C50 C 1.3914(3) 0.6154(2) 0.87611(15) 0.0260(6) Uani 1 1 d .
C51 C 1.2739(3) 0.64764(19) 0.83795(15) 0.0215(6) Uani 1 1 d .
H51 H 1.2826 0.6946 0.8073 0.026 Uiso 1 1 calc R
C52 C 1.1412(3) 0.61046(18) 0.84480(12) 0.0145(5) Uani 1 1 d .

loop_
_atom_site_aniso_label
_atom_site_aniso_U_11
_atom_site_aniso_U_22
_atom_site_aniso_U_33
_atom_site_aniso_U_23
_atom_site_aniso_U_13
_atom_site_aniso_U_12
Ir 0.01685(6) 0.01105(6) 0.01088(6) -0.00072(3) 0.00057(4) 0.00095(4)
N1 0.0167(10) 0.0165(12) 0.0169(11) -0.0001(9) 0.0001(8) 0.0026(9)
C2 0.0262(14) 0.0220(15) 0.0213(14) -0.0008(11) 0.0037(11) 0.0067(13)
C3 0.0308(16) 0.0341(18) 0.0290(17) -0.0019(14) 0.0023(13) 0.0153(14)
C4 0.0269(16) 0.050(2) 0.0308(18) -0.0066(16) -0.0068(13) 0.0187(16)
C5 0.0288(16) 0.0416(19) 0.0254(17) -0.0088(14) -0.0062(13) 0.0122(15)
C6 0.0221(14) 0.0232(15) 0.0165(14) -0.0022(11) 0.0004(11) 0.0025(12)
C7 0.0214(13) 0.0196(14) 0.0160(13) -0.0043(11) -0.0018(10) 0.0014(12)
N8 0.0230(11) 0.0153(11) 0.0117(11) -0.0039(8) 0.0006(8) 0.0020(9)
N9 0.0220(11) 0.0159(11) 0.0163(11) -0.0013(9) 0.0030(9) 0.0015(10)
C10 0.0232(13) 0.0154(13) 0.0163(13) -0.0011(10) 0.0031(10) -0.0004(11)
N11 0.0242(12) 0.0248(13) 0.0180(12) -0.0060(10) -0.0022(9) 0.0025(11)
C12 0.0257(14) 0.0207(14) 0.0175(14) -0.0028(11) 0.0038(11) -0.0031(12)
C13 0.0321(16) 0.0262(15) 0.0204(15) -0.0032(12) -0.0021(12) 0.0047(14)
C14 0.0382(18) 0.0275(16) 0.0270(17) -0.0040(13) 0.0036(13) 0.0118(15)
F15 0.0614(14) 0.0583(14) 0.0309(11) -0.0243(10) 0.0056(10) 0.0189(12)
C15 0.0424(19) 0.0278(16) 0.0230(16) -0.0116(13) 0.0091(14) 0.0014(15)
C16 0.0335(17) 0.0434(19) 0.0215(16) -0.0124(14) -0.0023(13) 0.0016(16)
C17 0.0260(14) 0.0332(17) 0.0219(15) -0.0065(13) -0.0001(12) 0.0033(14)
N21 0.0190(11) 0.0148(11) 0.0151(11) 0.0028(9) -0.0002(8) 0.0020(9)
C22 0.0258(14) 0.0256(15) 0.0141(13) 0.0047(11) 0.0016(11) 0.0047(12)
C23 0.0269(15) 0.0311(17) 0.0224(15) 0.0100(12) 0.0057(12) 0.0023(13)
C24 0.0337(16) 0.0243(16) 0.0328(17) 0.0111(13) 0.0049(13) -0.0070(14)
C25 0.0386(17) 0.0188(15) 0.0288(17) 0.0023(12) -0.0009(13) -0.0067(14)
C26 0.0240(14) 0.0141(13) 0.0186(14) 0.0002(10) -0.0025(11) 0.0001(11)
C27 0.0273(15) 0.0144(13) 0.0163(13) -0.0018(10) -0.0003(11) 0.0036(11)
F28 0.0739(15) 0.0185(9) 0.0386(12) -0.0104(8) 0.0061(10) -0.0119(10)
C28 0.0425(18) 0.0122(14) 0.0270(16) -0.0047(11) -0.0003(13) 0.0018(13)
C29 0.056(2) 0.0196(15) 0.0200(16) -0.0083(12) 0.0008(14) 0.0089(16)
F30 0.0709(14) 0.0358(11) 0.0153(9) -0.0009(8) 0.0140(9) 0.0141(10)
C30 0.0439(18) 0.0271(16) 0.0132(14) -0.0018(11) 0.0037(12) 0.0157(14)
C31 0.0307(15) 0.0183(14) 0.0170(13) 0.0008(11) 0.0035(11) 0.0069(12)
C32 0.0232(13) 0.0133(12) 0.0125(12) -0.0022(10) -0.0021(10) 0.0057(11)
N41 0.0213(11) 0.0139(11) 0.0172(11) -0.0007(9) 0.0048(9) -0.0001(10)
C42 0.0245(14) 0.0245(16) 0.0309(17) 0.0008(13) 0.0038(12) -0.0026(13)
C43 0.0285(16) 0.0295(17) 0.052(2) 0.0023(15) 0.0130(15) -0.0098(15)
C44 0.043(2) 0.0254(17) 0.049(2) 0.0140(15) 0.0157(16) -0.0044(16)
C45 0.0370(17) 0.0267(16) 0.0302(17) 0.0113(13) 0.0063(13) 0.0013(15)
C46 0.0245(14) 0.0147(13) 0.0187(14) 0.0030(10) 0.0048(11) 0.0046(11)
C47 0.0256(13) 0.0171(13) 0.0128(12) -0.0006(10) 0.0017(10) 0.0011(12)
F48 0.0406(11) 0.0461(12) 0.0348(11) 0.0254(9) 0.0010(8) 0.0080(10)
C48 0.0322(16) 0.0257(15) 0.0152(14) 0.0055(11) 0.0017(11) 0.0071(13)
C49 0.0255(14) 0.0362(18) 0.0200(15) 0.0007(13) -0.0062(11) 0.0073(14)
F50 0.0177(9) 0.0472(13) 0.0585(15) 0.0105(10) 0.0010(9) -0.0046(8)
C50 0.0186(13) 0.0280(16) 0.0312(17) -0.0024(13) 0.0024(12) 0.0010(13)
C51 0.0212(14) 0.0195(15) 0.0237(15) 0.0011(11) 0.0029(11) 0.0004(11)
C52 0.0172(12) 0.0126(12) 0.0131(12) -0.0032(10) -0.0005(9) 0.0048(11)

loop_
_atom_type_symbol
_atom_type_description
_atom_type_scat_dispersion_real
_atom_type_scat_dispersion_imag
_atom_type_scat_source
C C 0.0033 0.0016 'International Tables Vol C Tables 4.2.6.8 and 6.1.1.4'
H H 0.0000 0.0000 'International Tables Vol C Tables 4.2.6.8 and 6.1.1.4'
N N 0.0061 0.0033 'International Tables Vol C Tables 4.2.6.8 and 6.1.1.4'
F F 0.0171 0.0103 'International Tables Vol C Tables 4.2.6.8 and 6.1.1.4'
Ir Ir -1.4442 7.9887 'International Tables Vol C Tables 4.2.6.8 and 6.1.1.4'

loop_
_geom_angle_atom_site_label_1
_geom_angle_atom_site_label_2
_geom_angle_atom_site_label_3
_geom_angle
C52 Ir C32 85.02(10)
C52 Ir N21 93.09(10)
C32 Ir N21 80.37(10)
C52 Ir N41 80.30(10)
C32 Ir N41 95.54(10)
N21 Ir N41 172.55(9)
C52 Ir N8 102.99(9)
C32 Ir N8 171.56(9)
N21 Ir N8 96.39(9)
N41 Ir N8 88.50(9)
C52 Ir N1 178.65(9)
C32 Ir N1 95.32(9)
N21 Ir N1 88.25(9)
N41 Ir N1 98.37(9)
N8 Ir N1 76.72(9)
C2 N1 C6 118.4(2)
C2 N1 Ir 125.97(19)
C6 N1 Ir 115.55(18)
N1 C2 C3 122.3(3)
C2 C3 C4 119.0(3)
C5 C4 C3 119.1(3)
C6 C5 C4 119.2(3)
N1 C6 C5 121.9(3)
N1 C6 C7 114.3(2)
C5 C6 C7 123.7(3)
N11 C7 N8 113.1(2)
N11 C7 C6 128.2(2)
N8 C7 C6 118.7(2)
C7 N8 N9 107.2(2)
C7 N8 Ir 114.64(17)
N9 N8 Ir 138.15(17)
C10 N9 N8 103.8(2)
N9 C10 N11 114.6(2)
N9 C10 C12 122.7(2)
N11 C10 C12 122.6(2)
C7 N11 C10 101.3(2)
C13 C12 C17 118.6(3)
C13 C12 C10 122.1(3)
C17 C12 C10 119.2(3)
C12 C13 C14 121.0(3)
C15 C14 C13 118.3(3)
C14 C15 C16 123.1(3)
C14 C15 F15 118.5(3)
C16 C15 F15 118.4(3)
C15 C16 C17 118.4(3)
C16 C17 C12 120.6(3)
C22 N21 C26 120.0(2)
C22 N21 Ir 123.1(2)
C26 N21 Ir 116.65(18)
N21 C22 C23 121.9(3)
C24 C23 C22 118.7(3)
C25 C24 C23 119.8(3)
C24 C25 C26 120.1(3)
N21 C26 C25 119.6(3)
N21 C26 C27 112.9(2)
C25 C26 C27 127.5(3)
C28 C27 C32 118.1(3)
C28 C27 C26 126.2(3)
C32 C27 C26 115.6(2)
F28 C28 C29 117.0(3)
F28 C28 C27 119.7(3)
C29 C28 C27 123.3(3)
C28 C29 C30 116.6(3)
F30 C30 C29 117.9(3)
F30 C30 C31 118.1(3)
C29 C30 C31 124.0(3)
C30 C31 C32 118.6(3)
C31 C32 C27 119.4(2)
C31 C32 Ir 126.4(2)
C27 C32 Ir 114.18(19)
C42 N41 C46 119.2(2)
C42 N41 Ir 124.5(2)
C46 N41 Ir 116.36(18)
N41 C42 C43 122.4(3)
C42 C43 C44 118.8(3)
C45 C44 C43 119.6(3)
C44 C45 C46 119.7(3)
N41 C46 C45 120.3(3)
N41 C46 C47 113.1(2)
C45 C46 C47 126.6(3)
C48 C47 C52 118.6(3)
C48 C47 C46 126.2(3)
C52 C47 C46 115.1(2)
F48 C48 C49 116.2(3)
F48 C48 C47 120.3(3)
C49 C48 C47 123.5(3)
C48 C49 C50 116.0(3)
F50 C50 C51 119.0(3)
F50 C50 C49 117.0(3)
C51 C50 C49 124.0(3)
C50 C51 C52 119.4(3)
C51 C52 C47 118.5(2)
C51 C52 Ir 127.1(2)
C47 C52 Ir 114.27(19)

loop_
_geom_bond_atom_site_label_1
_geom_bond_atom_site_label_2
_geom_bond_distance
Ir C52 2.006(3)
Ir C32 2.016(3)
Ir N21 2.036(2)
Ir N41 2.046(2)
Ir N8 2.128(2)
Ir N1 2.156(2)
N1 C2 1.347(4)
N1 C6 1.356(4)
C2 C3 1.380(4)
C3 C4 1.386(5)
C4 C5 1.382(5)
C5 C6 1.383(4)
C6 C7 1.455(4)
C7 N11 1.342(3)
C7 N8 1.343(3)
N8 N9 1.364(3)
N9 C10 1.348(4)
C10 N11 1.352(4)
C10 C12 1.472(4)
C12 C13 1.384(4)
C12 C17 1.405(4)
C13 C14 1.393(4)
C14 C15 1.364(5)
F15 C15 1.372(3)
C15 C16 1.370(5)
C16 C17 1.385(4)
N21 C22 1.343(3)
N21 C26 1.372(3)
C22 C23 1.384(4)
C23 C24 1.383(5)
C24 C25 1.376(4)
C25 C26 1.392(4)
C26 C27 1.469(4)
C27 C28 1.400(4)
C27 C32 1.412(4)
F28 C28 1.361(4)
C28 C29 1.367(5)
C29 C30 1.375(5)
F30 C30 1.363(3)
C30 C31 1.380(4)
C31 C32 1.397(4)
N41 C42 1.347(4)
N41 C46 1.366(4)
C42 C43 1.376(4)
C43 C44 1.383(5)
C44 C45 1.376(5)
C45 C46 1.394(4)
C46 C47 1.473(4)
C47 C48 1.395(4)
C47 C52 1.419(4)
F48 C48 1.358(3)
C48 C49 1.377(4)
C49 C50 1.380(4)
F50 C50 1.358(3)
C50 C51 1.377(4)
C51 C52 1.401(4)

loop_
_geom_torsion_atom_site_label_1
_geom_torsion_atom_site_label_2
_geom_torsion_atom_site_label_3
_geom_torsion_atom_site_label_4
_geom_torsion
C52 Ir N1 C2 108(4)
C32 Ir N1 C2 2.9(2)
N21 Ir N1 C2 -77.3(2)
N41 Ir N1 C2 99.3(2)
N8 Ir N1 C2 -174.2(2)
C52 Ir N1 C6 -76(4)
C32 Ir N1 C6 179.2(2)
N21 Ir N1 C6 99.0(2)
N41 Ir N1 C6 -84.4(2)
N8 Ir N1 C6 2.1(2)
C6 N1 C2 C3 -0.2(4)
Ir N1 C2 C3 176.0(2)
N1 C2 C3 C4 2.1(5)
C2 C3 C4 C5 -1.7(5)
C3 C4 C5 C6 -0.4(6)
C2 N1 C6 C5 -2.1(4)
Ir N1 C6 C5 -178.7(3)
C2 N1 C6 C7 175.0(3)
Ir N1 C6 C7 -1.6(3)
C4 C5 C6 N1 2.4(5)
C4 C5 C6 C7 -174.4(3)
N1 C6 C7 N11 -176.4(3)
C5 C6 C7 N11 0.7(5)
N1 C6 C7 N8 -0.4(4)
C5 C6 C7 N8 176.7(3)
N11 C7 N8 N9 0.7(3)
C6 C7 N8 N9 -175.9(2)
N11 C7 N8 Ir 178.77(19)
C6 C7 N8 Ir 2.2(3)
C52 Ir N8 C7 176.4(2)
C32 Ir N8 C7 -22.0(8)
N21 Ir N8 C7 -88.9(2)
N41 Ir N8 C7 96.7(2)
N1 Ir N8 C7 -2.21(19)
C52 Ir N8 N9 -6.3(3)
C32 Ir N8 N9 155.2(6)
N21 Ir N8 N9 88.4(3)
N41 Ir N8 N9 -86.0(3)
N1 Ir N8 N9 175.0(3)
C7 N8 N9 C10 -0.4(3)
Ir N8 N9 C10 -177.8(2)
N8 N9 C10 N11 0.0(3)
N8 N9 C10 C12 178.0(2)
N8 C7 N11 C10 -0.6(3)
C6 C7 N11 C10 175.6(3)
N9 C10 N11 C7 0.4(3)
C12 C10 N11 C7 -177.6(3)
N9 C10 C12 C13 11.8(4)
N11 C10 C12 C13 -170.4(3)
N9 C10 C12 C17 -165.3(3)
N11 C10 C12 C17 12.4(4)
C17 C12 C13 C14 -0.1(5)
C10 C12 C13 C14 -177.3(3)
C12 C13 C14 C15 -0.6(5)
C13 C14 C15 C16 1.2(6)
C13 C14 C15 F15 -179.5(3)
C14 C15 C16 C17 -1.1(6)
F15 C15 C16 C17 179.7(3)
C15 C16 C17 C12 0.3(5)
C13 C12 C17 C16 0.2(5)
C10 C12 C17 C16 177.5(3)
C52 Ir N21 C22 94.9(2)
C32 Ir N21 C22 179.3(2)
N41 Ir N21 C22 122.2(6)
N8 Ir N21 C22 -8.5(2)
N1 Ir N21 C22 -85.0(2)
C52 Ir N21 C26 -79.8(2)
C32 Ir N21 C26 4.6(2)
N41 Ir N21 C26 -52.5(7)
N8 Ir N21 C26 176.71(19)
N1 Ir N21 C26 100.3(2)
C26 N21 C22 C23 1.0(4)
Ir N21 C22 C23 -173.6(2)
N21 C22 C23 C24 0.5(4)
C22 C23 C24 C25 -2.1(5)
C23 C24 C25 C26 2.1(5)
C22 N21 C26 C25 -1.0(4)
Ir N21 C26 C25 174.0(2)
C22 N21 C26 C27 -179.3(2)
Ir N21 C26 C27 -4.4(3)
C24 C25 C26 N21 -0.6(4)
C24 C25 C26 C27 177.5(3)
N21 C26 C27 C28 179.5(3)
C25 C26 C27 C28 1.3(5)
N21 C26 C27 C32 1.1(4)
C25 C26 C27 C32 -177.0(3)
C32 C27 C28 F28 179.5(3)
C26 C27 C28 F28 1.1(5)
C32 C27 C28 C29 0.0(5)
C26 C27 C28 C29 -178.3(3)
F28 C28 C29 C30 178.3(3)
C27 C28 C29 C30 -2.2(5)
C28 C29 C30 F30 -177.9(3)
C28 C29 C30 C31 1.8(5)
F30 C30 C31 C32 -179.4(3)
C29 C30 C31 C32 0.9(5)
C30 C31 C32 C27 -3.1(4)
C30 C31 C32 Ir 175.3(2)
C28 C27 C32 C31 2.7(4)
C26 C27 C32 C31 -178.7(3)
C28 C27 C32 Ir -175.9(2)
C26 C27 C32 Ir 2.6(3)
C52 Ir C32 C31 -88.3(2)
N21 Ir C32 C31 177.7(3)
N41 Ir C32 C31 -8.6(2)
N8 Ir C32 C31 109.7(7)
N1 Ir C32 C31 90.4(2)
C52 Ir C32 C27 90.2(2)
N21 Ir C32 C27 -3.75(19)
N41 Ir C32 C27 170.0(2)
N8 Ir C32 C27 -71.7(7)
N1 Ir C32 C27 -91.1(2)
C52 Ir N41 C42 -172.6(2)
C32 Ir N41 C42 103.4(2)
N21 Ir N41 C42 159.7(6)
N8 Ir N41 C42 -69.1(2)
N1 Ir N41 C42 7.2(2)
C52 Ir N41 C46 7.10(19)
C32 Ir N41 C46 -76.9(2)
N21 Ir N41 C46 -20.6(8)
N8 Ir N41 C46 110.6(2)
N1 Ir N41 C46 -173.10(19)
C46 N41 C42 C43 1.4(4)
Ir N41 C42 C43 -179.0(2)
N41 C42 C43 C44 0.7(5)
C42 C43 C44 C45 -1.4(5)
C43 C44 C45 C46 0.0(5)
C42 N41 C46 C45 -2.8(4)
Ir N41 C46 C45 177.5(2)
C42 N41 C46 C47 175.2(2)
Ir N41 C46 C47 -4.5(3)
C44 C45 C46 N41 2.1(5)
C44 C45 C46 C47 -175.6(3)
N41 C46 C47 C48 179.8(3)
C45 C46 C47 C48 -2.4(5)
N41 C46 C47 C52 -2.5(3)
C45 C46 C47 C52 175.4(3)
C52 C47 C48 F48 -179.9(2)
C46 C47 C48 F48 -2.2(4)
C52 C47 C48 C49 -0.9(4)
C46 C47 C48 C49 176.7(3)
F48 C48 C49 C50 178.6(3)
C47 C48 C49 C50 -0.4(5)
C48 C49 C50 F50 -178.9(3)
C48 C49 C50 C51 0.8(5)
F50 C50 C51 C52 179.9(3)
C49 C50 C51 C52 0.2(5)
C50 C51 C52 C47 -1.6(4)
C50 C51 C52 Ir 173.4(2)
C48 C47 C52 C51 1.9(4)
C46 C47 C52 C51 -176.0(2)
C48 C47 C52 Ir -173.7(2)
C46 C47 C52 Ir 8.3(3)
C32 Ir C52 C51 -86.9(3)
N21 Ir C52 C51 -6.9(2)
N41 Ir C52 C51 176.6(3)
N8 Ir C52 C51 90.4(2)
N1 Ir C52 C51 168(4)
C32 Ir C52 C47 88.3(2)
N21 Ir C52 C47 168.35(19)
N41 Ir C52 C47 -8.19(19)
N8 Ir C52 C47 -94.36(19)
N1 Ir C52 C47 -17(4)
